data_4300570
_journal_name_full 'Inorganic Chemistry'
_journal_paper_doi 10.1021/ic051573l
_journal_year 2006
_chemical_formula_moiety 'C34 H24 Cu1 N10 O2, H2 O'
_chemical_formula_sum 'C34 H26 Cu N10 O3'
_chemical_formula_weight 686.19
_space_group_IT_number 14
_symmetry_cell_setting monoclinic
_symmetry_space_group_name_Hall '-P 2yn'
_symmetry_space_group_name_H-M 'P 1 21/n 1'
_cell_angle_alpha 90
_cell_angle_beta 92.120(10)
_cell_angle_gamma 90
_cell_formula_units_Z 4
_cell_length_a 13.078(3)
_cell_length_b 14.339(3)
_cell_length_c 17.627(2)
_cell_measurement_temperature 293(2)
_cell_measurement_wavelength 0.71073
_cell_volume 3303.2(11)
_diffrn_ambient_temperature 293(2)
_exptl_crystal_density_diffrn 1.38
_cod_original_sg_symbol_H-M 'P 21/n'
_cod_database_code 4300570

loop_
_symmetry_equiv_pos_as_xyz
'x, y, z'
'-x+1/2, y+1/2, -z+1/2'
'-x, -y, -z'
'x-1/2, -y-1/2, z-1/2'

loop_
_atom_site_label
_atom_site_type_symbol
_atom_site_fract_x
_atom_site_fract_y
_atom_site_fract_z
_atom_site_U_iso_or_equiv
_atom_site_adp_type
_atom_site_occupancy
_atom_site_symmetry_multiplicity
_atom_site_calc_flag
_atom_site_refinement_flags
_atom_site_disorder_assembly
_atom_site_disorder_group
C1A C 0.7471(10) 0.4715(10) 0.1276(7) 0.055(4) Uani 1 1 d . . .
C1B C 0.4139(13) 0.3279(10) 0.2657(9) 0.066(4) Uani 1 1 d . . .
C2A C 0.8130(11) 0.5240(10) 0.0753(8) 0.062(4) Uani 1 1 d . . .
C2B C 0.3407(11) 0.2749(14) 0.3103(9) 0.074(5) Uani 1 1 d . . .
C3A C 0.8730(13) 0.5940(11) 0.1035(9) 0.079(5) Uani 1 1 d . . .
H023 H 0.8753 0.6098 0.1547 0.095 Uiso 1 1 calc R . .
C3B C 0.2913(14) 0.3178(16) 0.3652(10) 0.114(7) Uani 1 1 d . . .
H3B H 0.3047 0.3806 0.3742 0.137 Uiso 1 1 calc R . .
C4A C 0.9316(11) 0.6413(11) 0.0501(12) 0.087(5) Uani 1 1 d . . .
H4A H 0.9728 0.6909 0.0661 0.104 Uiso 1 1 calc R . .
C4B C 0.217(3) 0.270(3) 0.412(2) 0.20(2) Uani 1 1 d . . .
H4B H 0.18 0.2965 0.4511 0.245 Uiso 1 1 calc R . .
C5A C 0.9292(15) 0.6167(15) -0.0226(12) 0.109(6) Uani 1 1 d . . .
H5A H 0.9651 0.6497 -0.0584 0.13 Uiso 1 1 calc R . .
C5B C 0.212(4) 0.186(4) 0.389(2) 0.24(3) Uani 1 1 d . . .
H5B H 0.168 0.1504 0.4176 0.282 Uiso 1 1 calc R . .
C6A C 0.8715(14) 0.5408(12) -0.0420(9) 0.089(5) Uani 1 1 d . . .
H6A H 0.8734 0.5207 -0.0921 0.107 Uiso 1 1 calc R . .
C6B C 0.256(2) 0.1332(16) 0.331(2) 0.169(13) Uani 1 1 d . . .
H6B H 0.2409 0.071 0.3211 0.203 Uiso 1 1 calc R . .
C7A C 0.7473(11) 0.3705(10) 0.1342(7) 0.057(4) Uani 1 1 d . . .
C7B C 0.3983(12) 0.3354(10) 0.1818(8) 0.062(4) Uani 1 1 d . . .
C8A C 0.8119(11) 0.3123(11) 0.0948(8) 0.070(4) Uani 1 1 d . . .
H8A H 0.8571 0.3365 0.0603 0.084 Uiso 1 1 calc R . .
C8B C 0.3251(13) 0.2887(11) 0.1390(10) 0.080(5) Uani 1 1 d . . .
H8B H 0.2778 0.2515 0.1629 0.096 Uiso 1 1 calc R . .
C9A C 0.8069(12) 0.2165(11) 0.1083(9) 0.079(5) Uani 1 1 d . . .
H9A H 0.8506 0.1763 0.0838 0.095 Uiso 1 1 calc R . .
C9B C 0.3208(16) 0.2961(13) 0.0617(11) 0.100(6) Uani 1 1 d . . .
H9B H 0.2711 0.2638 0.0332 0.119 Uiso 1 1 calc R . .
C10A C 0.7384(12) 0.1819(10) 0.1572(9) 0.075(4) Uani 1 1 d . . .
H10A H 0.7325 0.118 0.1654 0.089 Uiso 1 1 calc R . .
C10B C 0.3889(16) 0.3503(14) 0.0269(11) 0.102(6) Uani 1 1 d . . .
H10B H 0.3857 0.3581 -0.0255 0.122 Uiso 1 1 calc R . .
C11A C 0.6792(11) 0.2432(12) 0.1934(7) 0.070(4) Uani 1 1 d . . .
H11A H 0.6325 0.2194 0.2269 0.084 Uiso 1 1 calc R . .
C11B C 0.4633(14) 0.3936(12) 0.0714(9) 0.089(5) Uani 1 1 d . . .
H11B H 0.5128 0.4293 0.0483 0.106 Uiso 1 1 calc R . .
C12A C 0.5804(12) 0.6288(9) 0.2028(7) 0.058(4) Uani 1 1 d . . .
C12B C 0.6031(11) 0.4130(10) 0.3865(7) 0.057(4) Uani 1 1 d . . .
C13A C 0.5608(10) 0.7316(9) 0.2080(6) 0.048(3) Uani 1 1 d . . .
C13B C 0.6289(12) 0.4156(10) 0.4669(7) 0.061(4) Uani 1 1 d . . .
C14A C 0.4708(11) 0.7632(10) 0.2422(7) 0.069(4) Uani 1 1 d . . .
H14A H 0.4236 0.7209 0.2601 0.082 Uiso 1 1 calc R . .
C14B C 0.5659(12) 0.3984(10) 0.5232(8) 0.079(5) Uani 1 1 d . . .
H14B H 0.4995 0.3796 0.5101 0.095 Uiso 1 1 calc R . .
C15A C 0.4548(13) 0.8556(11) 0.2483(9) 0.078(5) Uani 1 1 d . . .
H15A H 0.397 0.8745 0.2734 0.093 Uiso 1 1 calc R . .
C15B C 0.5913(15) 0.4063(12) 0.5966(10) 0.093(6) Uani 1 1 d . . .
H15B H 0.5411 0.3969 0.6318 0.112 Uiso 1 1 calc R . .
C16A C 0.5964(13) 0.8923(10) 0.1904(10) 0.087(5) Uani 1 1 d . . .
H16A H 0.6405 0.938 0.1734 0.104 Uiso 1 1 calc R . .
C16B C 0.7504(16) 0.4454(14) 0.5691(11) 0.123(7) Uani 1 1 d . . .
H16B H 0.817 0.4616 0.5839 0.148 Uiso 1 1 calc R . .
C17A C 0.6239(11) 0.8002(10) 0.1800(8) 0.068(4) Uani 1 1 d . . .
H17A H 0.683 0.7848 0.1551 0.082 Uiso 1 1 calc R . .
C17B C 0.7233(15) 0.4416(12) 0.4909(8) 0.087(5) Uani 1 1 d . . .
H17B H 0.7715 0.4573 0.4556 0.105 Uiso 1 1 calc R . .
N1A N 0.6763(8) 0.5098(8) 0.1659(5) 0.052(3) Uani 1 1 d . . .
N1B N 0.4925(10) 0.3706(8) 0.2923(6) 0.061(3) Uani 1 1 d . . .
N2A N 0.8132(9) 0.4930(8) 0.0035(7) 0.070(3) Uani 1 1 d . . .
N2B N 0.3249(13) 0.1858(13) 0.2918(10) 0.132(6) Uani 1 1 d . . .
N3A N 0.6827(9) 0.3346(9) 0.1848(6) 0.064(3) Uani 1 1 d . . .
N3B N 0.4662(9) 0.3857(9) 0.1470(6) 0.072(4) Uani 1 1 d . . .
N4A N 0.6639(9) 0.6073(8) 0.1631(6) 0.060(3) Uani 1 1 d . . .
N4B N 0.5144(10) 0.3668(8) 0.3701(6) 0.067(3) Uani 1 1 d . . .
N5A N 0.5124(11) 0.9201(9) 0.2225(7) 0.085(4) Uani 1 1 d . . .
N5B N 0.6852(14) 0.4269(13) 0.6216(7) 0.112(6) Uani 1 1 d . . .
O1A O 0.5241(7) 0.5742(6) 0.2366(5) 0.076(3) Uani 1 1 d . . .
O1B O 0.6582(7) 0.4502(7) 0.3390(5) 0.073(3) Uani 1 1 d . . .
O1C O 0.5386(16) 0.0947(16) 0.0348(12) 0.116(8) Uiso 0.5 1 d P . .
H1C H 0.5185 0.1539 0.0232 0.14 Uiso 0.5 1 d PR . .
H2C H 0.4987 0.0542 0.0086 0.14 Uiso 0.5 1 d PR . .
O1D O 0.4774(10) 1.1055(9) 0.1947(8) 0.043(4) Uiso 0.5 1 d P . .
H1D H 0.4768 1.1199 0.246 0.051 Uiso 0.5 1 d PR . .
H2D H 0.5398 1.1104 0.1783 0.051 Uiso 0.5 1 d PR . .
Cu1 Cu 0.58572(14) 0.43919(13) 0.22838(9) 0.0672(7) Uani 1 1 d . . .

loop_
_atom_site_aniso_label
_atom_site_aniso_U_11
_atom_site_aniso_U_22
_atom_site_aniso_U_33
_atom_site_aniso_U_23
_atom_site_aniso_U_13
_atom_site_aniso_U_12
C1A 0.035(8) 0.082(12) 0.047(8) 0.003(8) 0.003(6) 0.004(8)
C1B 0.067(10) 0.069(10) 0.063(10) 0.017(9) 0.017(9) -0.007(10)
C2A 0.073(11) 0.047(9) 0.065(10) -0.002(8) 0.009(9) 0.000(8)
C2B 0.059(11) 0.100(15) 0.063(11) 0.007(10) 0.001(8) -0.005(10)
C3A 0.093(13) 0.078(13) 0.068(11) -0.017(9) 0.014(10) -0.003(10)
C3B 0.097(15) 0.17(2) 0.076(13) 0.010(14) 0.017(11) -0.014(14)
C4A 0.058(11) 0.072(12) 0.131(17) -0.016(12) 0.005(11) 0.003(9)
C4B 0.11(2) 0.42(8) 0.08(2) 0.01(3) 0.027(16) 0.01(4)
C5A 0.127(17) 0.108(17) 0.092(15) 0.017(13) 0.031(13) -0.019(14)
C5B 0.19(4) 0.42(9) 0.09(3) 0.09(4) -0.01(3) 0.06(5)
C6A 0.121(15) 0.089(14) 0.060(10) 0.006(10) 0.032(10) -0.009(12)
C6B 0.19(3) 0.072(16) 0.24(4) 0.08(2) -0.06(3) -0.016(19)
C7A 0.077(11) 0.047(9) 0.049(8) 0.000(7) 0.028(8) 0.001(8)
C7B 0.066(11) 0.062(10) 0.059(10) 0.007(8) 0.012(9) 0.014(9)
C8A 0.081(11) 0.063(11) 0.065(10) -0.003(9) 0.009(8) 0.005(9)
C8B 0.092(13) 0.078(12) 0.069(12) 0.017(10) 0.005(10) 0.007(10)
C9A 0.096(13) 0.062(12) 0.081(11) -0.011(9) 0.014(10) 0.026(10)
C9B 0.135(18) 0.088(14) 0.075(14) -0.013(11) -0.019(12) 0.014(13)
C10A 0.099(13) 0.043(9) 0.082(11) 0.016(9) 0.009(10) -0.008(9)
C10B 0.114(17) 0.106(17) 0.083(14) 0.004(12) -0.024(13) 0.016(13)
C11A 0.085(11) 0.073(12) 0.054(9) 0.005(9) 0.029(8) -0.007(10)
C11B 0.106(14) 0.091(13) 0.070(12) 0.024(10) 0.015(11) 0.000(11)
C12A 0.100(12) 0.038(9) 0.035(8) 0.000(7) -0.006(8) 0.000(9)
C12B 0.060(10) 0.066(11) 0.045(8) 0.010(7) 0.020(7) 0.009(8)
C13A 0.053(9) 0.050(9) 0.043(8) 0.016(6) 0.002(7) -0.001(7)
C13B 0.062(10) 0.079(12) 0.041(8) 0.016(7) 0.006(8) 0.004(9)
C14A 0.089(12) 0.070(11) 0.048(8) -0.002(8) 0.024(8) -0.008(9)
C14B 0.101(12) 0.094(13) 0.043(9) 0.011(8) 0.010(9) 0.012(10)
C15A 0.110(14) 0.038(10) 0.087(12) -0.012(8) 0.031(10) 0.008(10)
C15B 0.089(13) 0.114(15) 0.078(13) 0.018(11) 0.030(11) 0.040(12)
C16A 0.099(14) 0.040(10) 0.122(14) 0.002(10) 0.022(11) -0.013(9)
C16B 0.122(16) 0.157(19) 0.089(14) -0.040(15) -0.013(13) 0.003(16)
C17A 0.069(11) 0.057(11) 0.079(10) 0.001(8) 0.012(8) 0.002(9)
C17B 0.119(15) 0.096(13) 0.048(9) -0.011(10) 0.020(9) 0.020(12)
N1A 0.069(8) 0.049(8) 0.037(6) 0.004(5) 0.012(6) 0.003(6)
N1B 0.081(9) 0.060(8) 0.044(7) 0.004(6) 0.015(6) 0.016(7)
N2A 0.088(9) 0.073(8) 0.051(7) 0.002(7) 0.028(7) -0.003(7)
N2B 0.151(16) 0.074(12) 0.169(17) 0.034(12) -0.025(13) -0.018(12)
N3A 0.074(9) 0.059(9) 0.059(8) 0.007(6) 0.012(6) -0.003(7)
N3B 0.089(9) 0.091(9) 0.039(7) 0.002(7) 0.022(6) 0.010(8)
N4A 0.087(9) 0.048(8) 0.047(7) -0.004(6) 0.012(6) 0.014(7)
N4B 0.092(9) 0.064(8) 0.045(7) 0.009(6) 0.025(7) 0.010(8)
N5A 0.104(11) 0.058(9) 0.095(10) -0.004(8) 0.037(8) 0.003(9)
N5B 0.111(12) 0.173(16) 0.053(9) 0.012(10) 0.017(9) 0.079(13)
O1A 0.115(8) 0.045(6) 0.071(6) 0.024(5) 0.043(6) 0.018(6)
O1B 0.087(7) 0.083(7) 0.050(5) 0.004(5) 0.025(5) -0.010(6)
Cu1 0.0944(14) 0.0662(12) 0.0416(9) 0.0008(10) 0.0115(8) 0.0140(12)

loop_
_geom_bond_atom_site_label_1
_geom_bond_atom_site_label_2
_geom_bond_distance
_geom_bond_site_symmetry_2
_geom_bond_publ_flag
C1A N1A 1.289(14) . ?
C1A C7A 1.452(18) . ?
C1A C2A 1.490(17) . ?
C1B N1B 1.272(16) . ?
C1B C2B 1.471(19) . ?
C1B C7B 1.490(19) . ?
C2A N2A 1.342(16) . ?
C2A C3A 1.358(18) . ?
C2B N2B 1.33(2) . ?
C2B C3B 1.33(2) . ?
C3A C4A 1.409(19) . ?
C3B C4B 1.47(4) . ?
C4A C5A 1.33(2) . ?
C4B C5B 1.27(7) . ?
C5A C6A 1.36(2) . ?
C5B C6B 1.41(4) . ?
C6A N2A 1.319(16) . ?
C6B N2B 1.38(3) . ?
C7A N3A 1.354(14) . ?
C7A C8A 1.392(17) . ?
C7B N3B 1.313(16) . ?
C7B C8B 1.371(19) . ?
C8A C9A 1.395(19) . ?
C8B C9B 1.37(2) . ?
C9A C10A 1.361(18) . ?
C9B C10B 1.35(2) . ?
C10A C11A 1.347(18) . ?
C10B C11B 1.38(2) . ?
C11A N3A 1.319(16) . ?
C11B N3B 1.337(17) . ?
C12A O1A 1.242(14) . ?
C12A N4A 1.355(15) . ?
C12A C13A 1.498(17) . ?
C12B O1B 1.244(13) . ?
C12B N4B 1.358(16) . ?
C12B C13B 1.446(17) . ?
C13A C17A 1.387(16) . ?
C13A C14A 1.416(16) . ?
C13B C14B 1.335(17) . ?
C13B C17B 1.343(18) . ?
C14A C15A 1.346(17) . ?
C14B C15B 1.33(2) . ?
C15A N5A 1.287(16) . ?
C15B N5B 1.32(2) . ?
C16A N5A 1.315(17) . ?
C16A C17A 1.382(18) . ?
C16B N5B 1.31(2) . ?
C16B C17B 1.41(2) . ?
N1A N4A 1.408(13) . ?
N1A Cu1 1.934(10) . ?
N1B N4B 1.391(14) . ?
N1B Cu1 1.956(11) . ?
N3A Cu1 2.127(12) . ?
N3B Cu1 2.219(12) . ?
O1A Cu1 2.104(8) . ?
O1B Cu1 2.143(9) . ?
